data_7244867
loop_
_publ_author_name
'Song, Ning'
'Chen, Shao-Peng'
'Fan, Xiao-Wei'
'Tan, Yu-Hui'
'Tang, Yun Zhi'
'Wang, Li Juan'
'Liao, Juan'
'Sun, Zhen'

_publ_section_title
;
 Tunable hybrid perovskites with Narrow bandgap and Multistage phase
 transition properties: 2,2-difluoroethylamine&#x00B7;Antimony Hexabromide
;
_journal_name_full CrystEngComm
_journal_paper_doi 10.1039/D2CE00438K
_journal_year 2022
_chemical_formula_moiety '4(Br6 Sb), 12(C2 H6 F2 N)'
_chemical_formula_sum 'C24 H72 Br24 F24 N12 Sb4'
_chemical_formula_weight 3389.77
_space_group_crystal_system orthorhombic
_space_group_IT_number 58
_space_group_name_Hall '-P 2 2n'
_space_group_name_H-M_alt 'P n n m'
_atom_sites_solution_hydrogens geom
_atom_sites_solution_primary dual
_audit_creation_date 2022-03-01
_audit_creation_method
;
Olex2 1.5
(compiled 2021.10.07 svn.r9718050b for OlexSys, GUI svn.r6410)
;
_audit_update_record
;
2022-03-02 deposited with the CCDC.	2022-04-26 downloaded from the CCDC.
;
_cell_angle_alpha 90
_cell_angle_beta 90
_cell_angle_gamma 90
_cell_formula_units_Z 1
_cell_length_a 12.3891(5)
_cell_length_b 21.5246(9)
_cell_length_c 8.0726(3)
_cell_measurement_reflns_used 4903
_cell_measurement_temperature 273
_cell_measurement_theta_max 28.2090
_cell_measurement_theta_min 1.9010
_cell_volume 2152.72(15)
_computing_molecular_graphics 'Olex2 1.5 (Dolomanov et al., 2009)'
_computing_publication_material 'Olex2 1.5 (Dolomanov et al., 2009)'
_computing_structure_refinement 'SHELXL 2018/3 (Sheldrick, 2015)'
_computing_structure_solution 'SHELXT 2018/2 (Sheldrick, 2018)'
_diffrn_ambient_temperature 273
_diffrn_measured_fraction_theta_full 1.000
_diffrn_measured_fraction_theta_max 0.829
_diffrn_measurement_device_type 'multiwire proportional'
_diffrn_measurement_method 'phi and omega scans'
_diffrn_radiation_monochromator graphite
_diffrn_radiation_type MoK\a
_diffrn_radiation_wavelength 0.71073
_diffrn_reflns_av_R_equivalents 0.0643
_diffrn_reflns_av_unetI/netI 0.0442
_diffrn_reflns_Laue_measured_fraction_full 1.000
_diffrn_reflns_Laue_measured_fraction_max 0.829
_diffrn_reflns_limit_h_max 14
_diffrn_reflns_limit_h_min -16
_diffrn_reflns_limit_k_max 27
_diffrn_reflns_limit_k_min -25
_diffrn_reflns_limit_l_max 9
_diffrn_reflns_limit_l_min -10
_diffrn_reflns_number 14885
_diffrn_reflns_point_group_measured_fraction_full 1.000
_diffrn_reflns_point_group_measured_fraction_max 0.829
_diffrn_reflns_theta_full 25.242
_diffrn_reflns_theta_max 30.108
_diffrn_reflns_theta_min 1.892
_exptl_absorpt_coefficient_mu 12.462
_exptl_absorpt_correction_type none
_exptl_crystal_colour 'clear light colourless'
_exptl_crystal_colour_lustre clear
_exptl_crystal_colour_modifier light
_exptl_crystal_colour_primary colourless
_exptl_crystal_density_diffrn 2.615
_exptl_crystal_description block
_exptl_crystal_F_000 1560
_refine_diff_density_max 1.703
_refine_diff_density_min -1.156
_refine_diff_density_rms 0.189
_refine_ls_extinction_method none
_refine_ls_goodness_of_fit_ref 1.045
_refine_ls_hydrogen_treatment constr
_refine_ls_matrix_type full
_refine_ls_number_parameters 121
_refine_ls_number_reflns 2808
_refine_ls_number_restraints 1
_refine_ls_restrained_S_all 1.045
_refine_ls_R_factor_all 0.0707
_refine_ls_R_factor_gt 0.0484
_refine_ls_shift/su_max 0.000
_refine_ls_shift/su_mean 0.000
_refine_ls_structure_factor_coef Fsqd
_refine_ls_weighting_details 'w=1/[\s^2^(Fo^2^)+(0.0843P)^2^+2.9901P] where P=(Fo^2^+2Fc^2^)/3'
_refine_ls_weighting_scheme calc
_refine_ls_wR_factor_gt 0.1401
_refine_ls_wR_factor_ref 0.1516
_reflns_Friedel_coverage 0.000
_reflns_number_gt 2015
_reflns_number_total 2808
_reflns_threshold_expression 'I > 2\s(I)'
_cod_data_source_file d2ce00438k2.cif
_cod_data_source_block 2fc273
_cod_database_code 7244867
_shelx_shelxl_version_number 2018/3
_shelx_space_group_comment
;
The symmetry employed for this shelxl refinement is uniquely defined
by the following loop, which should always be used as a source of
symmetry information in preference to the above space-group names.
They are only intended as comments.
;
_olex2_refinement_description
;
1. Fixed Uiso
 At 1.2 times of:
  All C(H) groups, All C(H,H) groups, All N(H,H,H) groups
2. Rigid bond restraints
 C1, C3
 with sigma for 1-2 distances of 0.001 and sigma for 1-3 distances of 0.001
3. Others
 Fixed Sof: H00A(0.5) H00B(0.5) H00C(0.5) H00F(0.5) H00G(0.5) H00H(0.5)
 H00I(0.5) H00J(0.5) H00D(0.5) H00E(0.5) H8A(0.5) H8B(0.5) H8C(0.5) H1A(0.5)
 H1B(0.5)
4.a Ternary CH refined with riding coordinates:
 C11(H11), C2(H2), C3(H3)
4.b Secondary CH2 refined with riding coordinates:
 C00A(H00I,H00J), C00D(H00D,H00E), C1(H1A,H1B)
4.c Idealised Me refined as rotating group:
 N007(H00A,H00B,H00C), N009(H00F,H00G,H00H), N8(H8A,H8B,H8C)
;
_olex2_submission_special_instructions 'No special instructions were received'

loop_
_space_group_symop_operation_xyz
'x, y, z'
'-x, -y, z'
'-x+1/2, y+1/2, -z+1/2'
'x+1/2, -y+1/2, -z+1/2'
'-x, -y, -z'
'x, y, -z'
'x-1/2, -y-1/2, z-1/2'
'-x-1/2, y-1/2, z-1/2'

loop_
_atom_site_label
_atom_site_type_symbol
_atom_site_fract_x
_atom_site_fract_y
_atom_site_fract_z
_atom_site_U_iso_or_equiv
_atom_site_adp_type
_atom_site_occupancy
_atom_site_site_symmetry_order
_atom_site_calc_flag
_atom_site_refinement_flags_posn
_atom_site_refinement_flags_adp
_atom_site_refinement_flags_occupancy
_atom_site_disorder_assembly
_atom_site_disorder_group
Sb01 Sb 0.60982(4) 0.67509(2) 0.500000 0.0441(2) Uani 1 2 d S T P . .
Br02 Br 0.37767(7) 0.68404(5) 0.500000 0.0649(3) Uani 1 2 d S T P . .
Br03 Br 0.59764(7) 0.58000(4) 0.24710(9) 0.0704(3) Uani 1 1 d . . . . .
Br04 Br 0.61560(7) 0.76112(4) 0.74727(9) 0.0719(3) Uani 1 1 d . . . . .
Br05 Br 0.83089(8) 0.66694(5) 0.500000 0.0866(4) Uani 1 2 d S T P . .
N007 N 0.2850(10) 0.8395(5) 0.500000 0.101(4) Uani 1 2 d S T P . .
H00A H 0.261622 0.836624 0.396061 0.121 Uiso 0.5 1 calc R U P A -1
H00B H 0.247944 0.868855 0.552863 0.121 Uiso 0.5 1 calc R U P A -1
H00C H 0.275778 0.803266 0.551076 0.121 Uiso 0.5 1 calc R U P A -1
N009 N 0.5719(13) 0.3184(7) 0.000000 0.198(11) Uani 1 2 d S T P . .
H00F H 0.552019 0.310375 -0.103783 0.237 Uiso 0.5 1 calc R U P B -1
H00G H 0.523847 0.343593 0.046879 0.237 Uiso 0.5 1 calc R U P B -1
H00H H 0.575229 0.283009 0.056904 0.237 Uiso 0.5 1 calc R U P B -1
C00A C 0.6563(14) 0.3421(8) 0.000000 0.142(8) Uani 1 2 d S T P . .
H00I H 0.695070 0.327258 -0.096592 0.170 Uiso 0.5 1 calc R U P . .
H00J H 0.695071 0.327258 0.096592 0.170 Uiso 0.5 1 calc R U P . .
C00D C 0.3935(12) 0.8548(7) 0.500000 0.146(9) Uani 1 2 d S T P . .
H00D H 0.419429 0.831591 0.404926 0.176 Uiso 0.5 1 calc R U P . .
H00E H 0.419429 0.831591 0.595074 0.176 Uiso 0.5 1 calc R U P . .
C11 C 0.478(3) 0.9164(9) 0.500000 0.216(15) Uani 1 2 d S T P . .
H11 H 0.556936 0.918580 0.500001 0.259 Uiso 1 2 calc R U P . .
N8 N 0.3090(9) 0.5311(4) 0.500000 0.084(3) Uani 1 2 d S T P . .
H8A H 0.334768 0.525332 0.398270 0.100 Uiso 0.5 1 calc R U P C -1
H8B H 0.340361 0.504543 0.569345 0.100 Uiso 0.5 1 calc R U P C -1
H8C H 0.322790 0.569848 0.532385 0.100 Uiso 0.5 1 calc R U P C -1
C1 C 0.3024(15) 1.0212(12) 0.000000 0.176(9) Uani 1 2 d S TU P . .
H1A H 0.322070 0.997218 -0.097161 0.211 Uiso 0.5 1 calc R U P . .
H1B H 0.322070 0.997218 0.097161 0.211 Uiso 0.5 1 calc R U P . .
F6 F 0.4249(14) 1.0638(7) 0.101(3) 0.408(18) Uani 1 1 d . . . . .
F1 F 0.3953(10) 0.9443(5) 0.3834(17) 0.251(7) Uani 1 1 d . . . . .
F3 F 0.7079(9) 0.4262(4) -0.1339(10) 0.185(4) Uani 1 1 d . . . . .
C2 C 0.6631(14) 0.4135(7) 0.000000 0.101(4) Uani 1 2 d S T P . .
H2 H 0.589979 0.430861 -0.000001 0.121 Uiso 1 2 calc R U P . .
C3 C 0.3607(14) 1.0777(17) 0.000000 0.225(16) Uani 1 2 d S TU P . .
H3 H 0.324627 1.118179 0.000002 0.270 Uiso 1 2 calc R U P . .

loop_
_atom_site_aniso_label
_atom_site_aniso_U_11
_atom_site_aniso_U_22
_atom_site_aniso_U_33
_atom_site_aniso_U_23
_atom_site_aniso_U_13
_atom_site_aniso_U_12
Sb01 0.0462(3) 0.0471(3) 0.0389(3) 0.000 0.000 -0.0007(2)
Br02 0.0433(5) 0.0592(5) 0.0922(8) 0.000 0.000 0.0031(4)
Br03 0.0966(6) 0.0599(4) 0.0548(4) -0.0113(3) -0.0148(3) 0.0092(3)
Br04 0.0954(6) 0.0617(5) 0.0586(4) -0.0177(3) -0.0128(3) 0.0007(3)
Br05 0.0412(5) 0.0798(7) 0.1389(12) 0.000 0.000 0.0011(4)
N007 0.097(8) 0.073(6) 0.131(10) 0.000 0.000 -0.002(6)
N009 0.102(12) 0.115(12) 0.38(4) 0.000 0.000 -0.026(9)
C00A 0.084(11) 0.092(11) 0.25(2) 0.000 0.000 -0.003(9)
C00D 0.090(11) 0.067(9) 0.28(3) 0.000 0.000 0.010(7)
C11 0.41(5) 0.092(14) 0.141(19) 0.000 0.000 0.08(2)
N8 0.128(9) 0.052(5) 0.070(5) 0.000 0.000 0.007(5)
C1 0.091(13) 0.20(2) 0.23(3) 0.000 0.000 0.022(11)
F6 0.44(2) 0.228(14) 0.56(5) -0.011(16) -0.31(3) -0.023(14)
F1 0.310(15) 0.160(9) 0.283(16) 0.055(9) -0.063(10) -0.105(9)
F3 0.256(10) 0.154(7) 0.146(6) 0.049(5) 0.082(7) 0.000(6)
C2 0.116(12) 0.102(10) 0.085(9) 0.000 0.000 -0.025(9)
C3 0.044(8) 0.27(2) 0.36(5) 0.000 0.000 -0.016(13)

loop_
_atom_type_symbol
_atom_type_description
_atom_type_scat_dispersion_real
_atom_type_scat_dispersion_imag
_atom_type_scat_source
C C 0.0033 0.0016 'International Tables Vol C Tables 4.2.6.8 and 6.1.1.4'
H H 0.0000 0.0000 'International Tables Vol C Tables 4.2.6.8 and 6.1.1.4'
Br Br -0.2901 2.4595 'International Tables Vol C Tables 4.2.6.8 and 6.1.1.4'
F F 0.0171 0.0103 'International Tables Vol C Tables 4.2.6.8 and 6.1.1.4'
N N 0.0061 0.0033 'International Tables Vol C Tables 4.2.6.8 and 6.1.1.4'
Sb Sb -0.5866 1.5461 'International Tables Vol C Tables 4.2.6.8 and 6.1.1.4'

loop_
_geom_angle_atom_site_label_1
_geom_angle_atom_site_label_2
_geom_angle_atom_site_label_3
_geom_angle
_geom_angle_site_symmetry_1
_geom_angle_site_symmetry_3
_geom_angle_publ_flag
Br02 Sb01 Br03 89.73(3) . . ?
Br02 Sb01 Br03 89.73(3) . 6_556 ?
Br03 Sb01 Br03 89.70(3) 6_556 . ?
Br04 Sb01 Br02 88.90(3) . . ?
Br04 Sb01 Br02 88.90(3) 6_556 . ?
Br04 Sb01 Br03 88.01(3) 6_556 . ?
Br04 Sb01 Br03 177.33(3) 6_556 6_556 ?
Br04 Sb01 Br03 88.01(3) . 6_556 ?
Br04 Sb01 Br03 177.33(3) . . ?
Br04 Sb01 Br04 94.26(4) . 6_556 ?
Br04 Sb01 Br05 90.99(3) . . ?
Br04 Sb01 Br05 90.99(3) 6_556 . ?
Br05 Sb01 Br02 179.84(4) . . ?
Br05 Sb01 Br03 90.39(3) . 6_556 ?
Br05 Sb01 Br03 90.39(3) . . ?
H00A N007 H00B 109.5 . . ?
H00A N007 H00C 109.5 . . ?
H00B N007 H00C 109.5 . . ?
C00D N007 H00A 109.5 . . ?
C00D N007 H00B 109.5 . . ?
C00D N007 H00C 109.5 . . ?
H00F N009 H00G 109.5 . . ?
H00F N009 H00H 109.5 . . ?
H00G N009 H00H 109.5 . . ?
C00A N009 H00F 109.5 . . ?
C00A N009 H00G 109.5 . . ?
C00A N009 H00H 109.5 . . ?
N009 C00A H00I 107.5 . . ?
N009 C00A H00J 107.5 . . ?
N009 C00A C2 119.2(18) . . ?
H00I C00A H00J 107.0 . . ?
C2 C00A H00I 107.5 . . ?
C2 C00A H00J 107.5 . . ?
N007 C00D H00D 101.5 . . ?
N007 C00D H00E 101.5 . . ?
N007 C00D C11 142.0(15) . . ?
H00D C00D H00E 104.6 . . ?
C11 C00D H00D 101.5 . . ?
C11 C00D H00E 101.5 . . ?
C00D C11 H11 131.0 . . ?
F1 C11 C00D 83.8(19) 6_556 . ?
F1 C11 C00D 83.8(19) . . ?
F1 C11 H11 131.0 . . ?
F1 C11 H11 131.0 6_556 . ?
F1 C11 F1 77(2) . 6_556 ?
H8A N8 H8B 109.5 . . ?
H8A N8 H8C 109.5 . . ?
H8B N8 H8C 109.5 . . ?
C1 N8 H8A 109.5 3_545 . ?
C1 N8 H8B 109.5 3_545 . ?
C1 N8 H8C 109.5 3_545 . ?
N8 C1 H1A 109.2 3 . ?
N8 C1 H1B 109.2 3 . ?
N8 C1 C3 112(2) 3 . ?
H1A C1 H1B 107.9 . . ?
C3 C1 H1A 109.2 . . ?
C3 C1 H1B 109.2 . . ?
C3 F6 F6 46.1(15) . 6 ?
C00A C2 H2 109.2 . . ?
F3 C2 C00A 104.1(10) 6 . ?
F3 C2 C00A 104.1(10) . . ?
F3 C2 F3 120.5(17) . 6 ?
F3 C2 H2 109.2 6 . ?
F3 C2 H2 109.2 . . ?
C1 C3 H3 122.2 . . ?
F6 C3 C1 97(3) . . ?
F6 C3 C1 97(3) 6 . ?
F6 C3 F6 88(3) . 6 ?
F6 C3 H3 122.2 . . ?
F6 C3 H3 122.2 6 . ?

loop_
_geom_bond_atom_site_label_1
_geom_bond_atom_site_label_2
_geom_bond_distance
_geom_bond_site_symmetry_2
_geom_bond_publ_flag
Sb01 Br02 2.8826(10) . ?
Sb01 Br03 2.8949(8) . ?
Sb01 Br03 2.8949(8) 6_556 ?
Sb01 Br04 2.7237(8) . ?
Sb01 Br04 2.7238(8) 6_556 ?
Sb01 Br05 2.7445(11) . ?
N007 H00A 0.8900 . ?
N007 H00B 0.8900 . ?
N007 H00C 0.8900 . ?
N007 C00D 1.384(17) . ?
N009 H00F 0.8900 . ?
N009 H00G 0.8900 . ?
N009 H00H 0.8900 . ?
N009 C00A 1.16(2) . ?
C00A H00I 0.9700 . ?
C00A H00J 0.9700 . ?
C00A C2 1.54(2) . ?
C00D H00D 0.9700 . ?
C00D H00E 0.9700 . ?
C00D C11 1.69(4) . ?
C11 H11 0.9800 . ?
C11 F1 1.51(3) . ?
C11 F1 1.51(3) 6_556 ?
N8 H8A 0.8900 . ?
N8 H8B 0.8900 . ?
N8 H8C 0.8900 . ?
N8 C1 1.40(2) 3_545 ?
C1 H1A 0.9700 . ?
C1 H1B 0.9700 . ?
C1 C3 1.41(4) . ?
F6 F6 1.64(5) 6 ?
F6 C3 1.18(2) . ?
F3 C2 1.245(9) . ?
C2 H2 0.9800 . ?
C3 H3 0.9800 . ?

loop_
_geom_torsion_atom_site_label_1
_geom_torsion_atom_site_label_2
_geom_torsion_atom_site_label_3
_geom_torsion_atom_site_label_4
_geom_torsion
_geom_torsion_site_symmetry_1
_geom_torsion_site_symmetry_2
_geom_torsion_site_symmetry_3
_geom_torsion_site_symmetry_4
_geom_torsion_publ_flag
N007 C00D C11 F1 -38.7(9) . . . . ?
N007 C00D C11 F1 38.7(9) . . . 6_556 ?
N009 C00A C2 F3 -116.5(11) . . . . ?
N009 C00A C2 F3 116.5(11) . . . 6 ?
N8 C1 C3 F6 -135.6(16) 3 . . 6 ?
N8 C1 C3 F6 135.6(16) 3 . . . ?
F6 F6 C3 C1 97(3) 6 . . . ?
